data_4127054
loop_
_publ_author_name
'Chen, Chaohuang'
'Luo, Yixin'
'Fu, Liang'
'Chen, Pinhong'
'Lan, Yu'
'Liu, Guosheng'

_publ_section_title
;
 Palladium-Catalyzed Intermolecular Ditrifluoromethoxylation of
 Unactivated Alkenes: CF3O-Palladation Initiated by Pd(IV).
;
_journal_name_full 'Journal of the American Chemical Society'
_journal_paper_doi 10.1021/jacs.7b11470
_journal_year 2018
_chemical_formula_sum 'C22 H19 F6 N O6 S'
_chemical_formula_weight 539.44
_chemical_name_systematic
; 
 ? 
;
_space_group_crystal_system monoclinic
_space_group_IT_number 15
_space_group_name_Hall '-C 2yc'
_space_group_name_H-M_alt 'C 1 2/c 1'
_symmetry_space_group_name_Hall '-C 2yc'
_symmetry_space_group_name_H-M 'C 1 2/c 1'
_atom_sites_solution_hydrogens geom
_audit_creation_method SHELXL-2013
_cell_angle_alpha 90
_cell_angle_beta 106.456(2)
_cell_angle_gamma 90
_cell_formula_units_Z 8
_cell_length_a 14.8178(4)
_cell_length_b 13.2109(4)
_cell_length_c 25.5413(8)
_cell_measurement_reflns_used 9806
_cell_measurement_temperature 296(2)
_cell_measurement_theta_max 52.044
_cell_measurement_theta_min 4.815
_cell_volume 4795.1(3)
_computing_cell_refinement 'Bruker SAINT'
_computing_data_collection 'Bruker APEX2'
_computing_data_reduction 'Bruker SAINT'
_computing_molecular_graphics 'Bruker SHELXTL'
_computing_publication_material 'Bruker SHELXTL'
_computing_structure_refinement 'SHELXL-2013 (Sheldrick, 2013)'
_computing_structure_solution 'SHELXS-97 (Sheldrick 2008)'
_diffrn_ambient_temperature 296(2)
_diffrn_measured_fraction_theta_full 0.973
_diffrn_measured_fraction_theta_max 0.998
_diffrn_measurement_device_type 'Bruker APEX-II CCD'
_diffrn_measurement_method '\f and \w scans'
_diffrn_radiation_type MoK\a
_diffrn_radiation_wavelength 0.71073
_diffrn_reflns_av_R_equivalents 0.0457
_diffrn_reflns_av_unetI/netI 0.0144
_diffrn_reflns_Laue_measured_fraction_full 0.973
_diffrn_reflns_Laue_measured_fraction_max 0.998
_diffrn_reflns_limit_h_max 17
_diffrn_reflns_limit_h_min -17
_diffrn_reflns_limit_k_max 15
_diffrn_reflns_limit_k_min -15
_diffrn_reflns_limit_l_max 30
_diffrn_reflns_limit_l_min -30
_diffrn_reflns_number 87437
_diffrn_reflns_point_group_measured_fraction_full 0.973
_diffrn_reflns_point_group_measured_fraction_max 0.998
_diffrn_reflns_theta_full 25.242
_diffrn_reflns_theta_max 24.997
_diffrn_reflns_theta_min 2.408
_exptl_absorpt_coefficient_mu 0.220
_exptl_absorpt_correction_T_max 0.7456
_exptl_absorpt_correction_T_min 0.7144
_exptl_absorpt_correction_type multi-scan
_exptl_absorpt_process_details sadabs
_exptl_crystal_colour colorless
_exptl_crystal_density_diffrn 1.494
_exptl_crystal_description prismatic
_exptl_crystal_F_000 2208
_exptl_crystal_size_max 0.160
_exptl_crystal_size_mid 0.120
_exptl_crystal_size_min 0.060
_refine_diff_density_max 0.604
_refine_diff_density_min -0.421
_refine_diff_density_rms 0.057
_refine_ls_extinction_coef 0.0028(8)
_refine_ls_extinction_expression Fc^*^=kFc[1+0.001xFc^2^\l^3^/sin(2\q)]^-1/4^
_refine_ls_extinction_method SHELXL
_refine_ls_goodness_of_fit_ref 1.053
_refine_ls_hydrogen_treatment constr
_refine_ls_matrix_type full
_refine_ls_number_parameters 363
_refine_ls_number_reflns 4219
_refine_ls_number_restraints 68
_refine_ls_restrained_S_all 1.126
_refine_ls_R_factor_all 0.0814
_refine_ls_R_factor_gt 0.0731
_refine_ls_shift/su_max 0.023
_refine_ls_shift/su_mean 0.004
_refine_ls_structure_factor_coef Fsqd
_refine_ls_weighting_details 'w=1/[\s^2^(Fo^2^)+(0.1111P)^2^+10.1972P] where P=(Fo^2^+2Fc^2^)/3'
_refine_ls_weighting_scheme calc
_refine_ls_wR_factor_gt 0.2050
_refine_ls_wR_factor_ref 0.2135
_reflns_Friedel_coverage 0.000
_reflns_number_gt 3666
_reflns_number_total 4219
_reflns_threshold_expression 'I > 2\s(I)'
_cod_data_source_file ja7b11470_si_001.cif
_cod_data_source_block d8v17435
_cod_database_code 4127054
_shelx_space_group_comment
; 
The symmetry employed for this shelxl refinement is uniquely defined 
by the following loop, which should always be used as a source of 
symmetry information in preference to the above space-group names. 
They are only intended as comments. 
;
_shelx_estimated_absorpt_t_min 0.966
_shelx_estimated_absorpt_t_max 0.987
_shelxl_version_number 2013-4

loop_
_space_group_symop_operation_xyz
'x, y, z'
'-x, y, -z+1/2'
'x+1/2, y+1/2, z'
'-x+1/2, y+1/2, -z+1/2'
'-x, -y, -z'
'x, -y, z-1/2'
'-x+1/2, -y+1/2, -z'
'x+1/2, -y+1/2, z-1/2'

loop_
_atom_site_label
_atom_site_type_symbol
_atom_site_fract_x
_atom_site_fract_y
_atom_site_fract_z
_atom_site_U_iso_or_equiv
_atom_site_adp_type
_atom_site_occupancy
_atom_site_site_symmetry_order
_atom_site_calc_flag
_atom_site_refinement_flags_posn
_atom_site_refinement_flags_adp
_atom_site_refinement_flags_occupancy
_atom_site_disorder_assembly
_atom_site_disorder_group
S1 S 0.69254(6) 0.64298(6) 0.85139(3) 0.0532(3) Uani 1 1 d . . . . .
F1 F 0.6709(3) 0.8088(5) 0.52645(19) 0.1717(18) Uani 1 1 d . U . . .
F2 F 0.6289(4) 0.8339(5) 0.4421(2) 0.1763(18) Uani 1 1 d . U . . .
F3 F 0.6018(4) 0.6968(4) 0.4715(3) 0.188(2) Uani 1 1 d . U . . .
F4 F 0.3743(7) 0.4980(10) 0.4469(5) 0.160(4) Uani 0.7 1 d D . P A 1
F5 F 0.2689(5) 0.5787(8) 0.4650(7) 0.160(5) Uani 0.5 1 d D . P A 1
F6 F 0.4093(9) 0.5529(8) 0.5289(3) 0.172(4) Uani 0.5 1 d D . P A 1
C15 C 0.3609(9) 0.5733(10) 0.4772(7) 0.180(4) Uani 0.7 1 d D U P A 1
F4' F 0.404(2) 0.500(3) 0.4563(19) 0.181(5) Uani 0.3 1 d D U P A 2
F5' F 0.2907(9) 0.6026(9) 0.4221(7) 0.202(4) Uani 0.5 1 d D U P A 2
F6' F 0.3025(10) 0.5543(11) 0.5032(8) 0.194(5) Uani 0.5 1 d D U P A 2
C15' C 0.3512(17) 0.5709(18) 0.4685(10) 0.183(4) Uani 0.3 1 d D U P A 2
N1 N 0.6876(2) 0.68795(19) 0.78914(11) 0.0497(7) Uani 1 1 d . . . . .
O1 O 0.51455(17) 0.90278(18) 0.68566(10) 0.0609(7) Uani 1 1 d . . . . .
O2 O 0.60047(18) 0.86181(19) 0.62902(10) 0.0598(6) Uani 1 1 d . . . . .
O3 O 0.5208(3) 0.8313(3) 0.48157(13) 0.0923(10) Uani 1 1 d . . . . .
O4 O 0.4067(4) 0.6533(5) 0.4717(2) 0.157(2) Uani 1 1 d D . . . .
O5 O 0.78653(18) 0.6082(2) 0.87418(11) 0.0690(7) Uani 1 1 d . . . . .
O6 O 0.6548(2) 0.7223(2) 0.87637(10) 0.0750(8) Uani 1 1 d . . . . .
C1 C 0.7301(2) 0.6464(2) 0.75126(13) 0.0464(7) Uani 1 1 d . . . . .
C2 C 0.7960(3) 0.5698(3) 0.75756(16) 0.0603(9) Uani 1 1 d . . . . .
H2 H 0.8186 0.5357 0.7906 0.072 Uiso 1 1 calc R U . . .
C3 C 0.8267(3) 0.5460(3) 0.71296(18) 0.0693(10) Uani 1 1 d . . . . .
H3 H 0.8715 0.4953 0.7158 0.083 Uiso 1 1 calc R U . . .
C4 C 0.7918(3) 0.5966(3) 0.66385(18) 0.0714(11) Uani 1 1 d . . . . .
H4 H 0.8123 0.5775 0.6341 0.086 Uiso 1 1 calc R U . . .
C5 C 0.7279(3) 0.6743(3) 0.65779(15) 0.0596(9) Uani 1 1 d . . . . .
H5 H 0.7064 0.7083 0.6247 0.072 Uiso 1 1 calc R U . . .
C6 C 0.6959(2) 0.7007(2) 0.70215(13) 0.0453(7) Uani 1 1 d . . . . .
C7 C 0.6310(2) 0.7751(2) 0.71177(12) 0.0446(7) Uani 1 1 d . . . . .
C8 C 0.6268(2) 0.7646(2) 0.76360(13) 0.0462(7) Uani 1 1 d . . . . .
H8 H 0.5891 0.8027 0.7797 0.055 Uiso 1 1 calc R U . . .
C9 C 0.5748(2) 0.8522(2) 0.67499(13) 0.0490(8) Uani 1 1 d . . . . .
C10 C 0.5464(3) 0.9348(3) 0.58943(16) 0.0684(10) Uani 1 1 d . . . . .
H10A H 0.5846 0.9598 0.5670 0.082 Uiso 1 1 calc R U . . .
H10B H 0.5292 0.9919 0.6085 0.082 Uiso 1 1 calc R U . . .
C11 C 0.4599(3) 0.8858(3) 0.55416(17) 0.0701(11) Uani 1 1 d . . . . .
H11A H 0.4246 0.9359 0.5288 0.084 Uiso 1 1 calc R U . . .
H11B H 0.4211 0.8646 0.5770 0.084 Uiso 1 1 calc R U . . .
C12 C 0.4767(3) 0.7955(3) 0.52202(16) 0.0707(11) Uani 1 1 d . . . . .
H12 H 0.5188 0.7477 0.5466 0.085 Uiso 1 1 calc R U . . .
C13 C 0.3863(4) 0.7444(5) 0.4947(2) 0.0980(16) Uani 1 1 d . . . . .
H13A H 0.3519 0.7304 0.5211 0.118 Uiso 1 1 calc R U . . .
H13B H 0.3478 0.7877 0.4664 0.118 Uiso 1 1 calc R U . . .
C14 C 0.6026(6) 0.7968(8) 0.4804(3) 0.1444(19) Uani 1 1 d . U . . .
C16 C 0.6160(2) 0.5397(2) 0.83961(13) 0.0500(7) Uani 1 1 d . . . . .
C17 C 0.6497(3) 0.4429(3) 0.83959(18) 0.0697(10) Uani 1 1 d . . . . .
H17 H 0.7136 0.4313 0.8451 0.084 Uiso 1 1 calc R U . . .
C18 C 0.5875(3) 0.3632(3) 0.8313(2) 0.0866(14) Uani 1 1 d . . . . .
H18 H 0.6100 0.2976 0.8311 0.104 Uiso 1 1 calc R U . . .
C19 C 0.4926(3) 0.3786(3) 0.8233(2) 0.0793(12) Uani 1 1 d . . . . .
C20 C 0.4611(3) 0.4760(4) 0.8235(2) 0.0871(14) Uani 1 1 d . . . . .
H20 H 0.3972 0.4874 0.8182 0.105 Uiso 1 1 calc R U . . .
C21 C 0.5209(3) 0.5569(3) 0.83128(19) 0.0733(11) Uani 1 1 d . . . . .
H21 H 0.4980 0.6225 0.8310 0.088 Uiso 1 1 calc R U . . .
C22 C 0.4251(4) 0.2909(5) 0.8147(3) 0.127(2) Uani 1 1 d . . . . .
H22A H 0.4562 0.2305 0.8082 0.190 Uiso 1 1 calc R U . . .
H22B H 0.3720 0.3044 0.7838 0.190 Uiso 1 1 calc R U . . .
H22C H 0.4041 0.2820 0.8467 0.190 Uiso 1 1 calc R U . . .

loop_
_atom_site_aniso_label
_atom_site_aniso_U_11
_atom_site_aniso_U_22
_atom_site_aniso_U_33
_atom_site_aniso_U_23
_atom_site_aniso_U_13
_atom_site_aniso_U_12
S1 0.0636(6) 0.0494(5) 0.0429(5) 0.0020(3) 0.0090(4) -0.0025(4)
F1 0.117(3) 0.282(5) 0.124(3) 0.012(4) 0.047(2) 0.029(3)
F2 0.190(4) 0.234(5) 0.146(3) 0.049(3) 0.113(3) 0.017(3)
F3 0.198(4) 0.169(4) 0.230(5) -0.001(4) 0.117(4) 0.045(4)
F4 0.145(8) 0.137(5) 0.170(7) -0.052(5) -0.002(6) -0.017(6)
F5 0.060(4) 0.149(8) 0.262(15) 0.001(9) 0.028(6) -0.033(4)
F6 0.235(11) 0.170(8) 0.103(5) 0.021(5) 0.037(6) 0.063(8)
C15 0.132(7) 0.113(5) 0.261(11) -0.048(6) -0.001(6) -0.015(5)
F4' 0.132(9) 0.115(7) 0.263(12) -0.043(8) 0.001(7) -0.008(7)
F5' 0.155(7) 0.133(6) 0.267(12) -0.053(7) -0.024(6) -0.016(5)
F6' 0.146(8) 0.132(6) 0.271(12) -0.038(7) 0.004(7) -0.026(6)
C15' 0.135(7) 0.116(5) 0.262(11) -0.047(7) -0.002(6) -0.013(5)
N1 0.0584(15) 0.0422(14) 0.0482(14) 0.0031(11) 0.0144(12) 0.0018(12)
O1 0.0653(15) 0.0558(14) 0.0648(15) 0.0084(11) 0.0237(12) 0.0147(12)
O2 0.0638(15) 0.0643(15) 0.0522(13) 0.0129(11) 0.0178(11) 0.0073(11)
O3 0.109(3) 0.103(2) 0.0704(19) 0.0216(17) 0.0355(18) 0.004(2)
O4 0.149(4) 0.173(5) 0.161(5) -0.080(4) 0.064(4) -0.047(4)
O5 0.0612(15) 0.0740(17) 0.0595(14) 0.0104(12) -0.0028(12) -0.0081(13)
O6 0.117(2) 0.0581(15) 0.0543(14) -0.0081(12) 0.0308(15) 0.0027(15)
C1 0.0469(16) 0.0397(15) 0.0533(17) -0.0023(13) 0.0154(14) -0.0076(13)
C2 0.063(2) 0.0480(18) 0.070(2) 0.0057(16) 0.0194(17) 0.0035(16)
C3 0.072(2) 0.052(2) 0.092(3) 0.0017(19) 0.036(2) 0.0083(18)
C4 0.086(3) 0.061(2) 0.084(3) -0.007(2) 0.050(2) 0.002(2)
C5 0.071(2) 0.0538(19) 0.061(2) 0.0019(16) 0.0293(18) -0.0005(17)
C6 0.0453(16) 0.0405(15) 0.0512(17) -0.0012(12) 0.0155(13) -0.0071(12)
C7 0.0451(15) 0.0397(15) 0.0485(16) 0.0020(12) 0.0122(13) -0.0046(12)
C8 0.0493(16) 0.0388(15) 0.0509(17) -0.0005(13) 0.0147(13) -0.0005(13)
C9 0.0520(18) 0.0450(17) 0.0491(17) 0.0025(13) 0.0129(14) -0.0062(14)
C10 0.079(3) 0.065(2) 0.060(2) 0.0216(17) 0.0171(19) 0.0028(19)
C11 0.060(2) 0.078(3) 0.070(2) 0.025(2) 0.0155(18) 0.0097(19)
C12 0.064(2) 0.083(3) 0.060(2) 0.0169(19) 0.0099(18) -0.003(2)
C13 0.094(3) 0.112(4) 0.082(3) -0.013(3) 0.014(3) -0.012(3)
C14 0.150(4) 0.196(5) 0.120(4) 0.024(4) 0.093(3) 0.039(4)
C16 0.0522(18) 0.0486(17) 0.0480(16) 0.0077(13) 0.0125(14) 0.0041(14)
C17 0.060(2) 0.055(2) 0.097(3) 0.0097(19) 0.027(2) 0.0062(17)
C18 0.084(3) 0.049(2) 0.129(4) 0.002(2) 0.035(3) -0.004(2)
C19 0.072(3) 0.072(3) 0.091(3) 0.010(2) 0.018(2) -0.017(2)
C20 0.047(2) 0.089(3) 0.119(4) 0.027(3) 0.013(2) 0.000(2)
C21 0.057(2) 0.061(2) 0.102(3) 0.020(2) 0.023(2) 0.0112(18)
C22 0.096(4) 0.105(4) 0.168(6) 0.018(4) 0.021(4) -0.042(3)

loop_
_atom_type_symbol
_atom_type_description
_atom_type_scat_dispersion_real
_atom_type_scat_dispersion_imag
_atom_type_scat_source
C C 0.0033 0.0016 'International Tables Vol C Tables 4.2.6.8 and 6.1.1.4'
H H 0.0000 0.0000 'International Tables Vol C Tables 4.2.6.8 and 6.1.1.4'
F F 0.0171 0.0103 'International Tables Vol C Tables 4.2.6.8 and 6.1.1.4'
N N 0.0061 0.0033 'International Tables Vol C Tables 4.2.6.8 and 6.1.1.4'
O O 0.0106 0.0060 'International Tables Vol C Tables 4.2.6.8 and 6.1.1.4'
S S 0.1246 0.1234 'International Tables Vol C Tables 4.2.6.8 and 6.1.1.4'

loop_
_geom_angle_atom_site_label_1
_geom_angle_atom_site_label_2
_geom_angle_atom_site_label_3
_geom_angle
O6 S1 O5 121.17(18)
O6 S1 N1 104.30(15)
O5 S1 N1 106.02(15)
O6 S1 C16 109.57(17)
O5 S1 C16 109.32(16)
N1 S1 C16 105.16(15)
O4 C15 F5 118.3(12)
O4 C15 F4 112.7(14)
F5 C15 F4 102.8(12)
O4 C15 F6 96.9(10)
F5 C15 F6 118.5(17)
F4 C15 F6 107.6(12)
F6' C15' F4' 122(3)
F6' C15' F5' 107(2)
F4' C15' F5' 108(3)
F6' C15' O4 122(2)
F4' C15' O4 101(2)
F5' C15' O4 92.6(14)
C8 N1 C1 108.6(3)
C8 N1 S1 123.4(2)
C1 N1 S1 127.3(2)
C9 O2 C10 115.7(3)
C14 O3 C12 120.8(5)
C15 O4 C13 118.3(8)
C15' O4 C13 121.0(13)
C2 C1 N1 130.1(3)
C2 C1 C6 122.7(3)
N1 C1 C6 107.2(3)
C3 C2 C1 117.3(3)
C3 C2 H2 121.3
C1 C2 H2 121.3
C2 C3 C4 120.8(4)
C2 C3 H3 119.6
C4 C3 H3 119.6
C5 C4 C3 122.0(4)
C5 C4 H4 119.0
C3 C4 H4 119.0
C4 C5 C6 118.6(4)
C4 C5 H5 120.7
C6 C5 H5 120.7
C5 C6 C1 118.6(3)
C5 C6 C7 135.0(3)
C1 C6 C7 106.5(3)
C8 C7 C6 108.3(3)
C8 C7 C9 121.4(3)
C6 C7 C9 130.2(3)
C7 C8 N1 109.4(3)
C7 C8 H8 125.3
N1 C8 H8 125.3
O1 C9 O2 123.9(3)
O1 C9 C7 124.0(3)
O2 C9 C7 112.0(3)
O2 C10 C11 109.9(3)
O2 C10 H10A 109.7
C11 C10 H10A 109.7
O2 C10 H10B 109.7
C11 C10 H10B 109.7
H10A C10 H10B 108.2
C10 C11 C12 115.2(3)
C10 C11 H11A 108.5
C12 C11 H11A 108.5
C10 C11 H11B 108.5
C12 C11 H11B 108.5
H11A C11 H11B 107.5
O3 C12 C13 110.0(4)
O3 C12 C11 107.9(3)
C13 C12 C11 110.4(4)
O3 C12 H12 109.5
C13 C12 H12 109.5
C11 C12 H12 109.5
O4 C13 C12 108.2(5)
O4 C13 H13A 110.1
C12 C13 H13A 110.1
O4 C13 H13B 110.1
C12 C13 H13B 110.1
H13A C13 H13B 108.4
F2 C14 O3 112.3(8)
F2 C14 F1 108.5(8)
O3 C14 F1 114.8(6)
F2 C14 F3 104.2(7)
O3 C14 F3 112.6(8)
F1 C14 F3 103.7(8)
C17 C16 C21 120.5(3)
C17 C16 S1 120.7(3)
C21 C16 S1 118.8(3)
C18 C17 C16 119.0(4)
C18 C17 H17 120.5
C16 C17 H17 120.5
C17 C18 C19 121.5(4)
C17 C18 H18 119.3
C19 C18 H18 119.3
C20 C19 C18 118.2(4)
C20 C19 C22 120.7(5)
C18 C19 C22 121.1(5)
C21 C20 C19 121.9(4)
C21 C20 H20 119.0
C19 C20 H20 119.0
C20 C21 C16 119.0(4)
C20 C21 H21 120.5
C16 C21 H21 120.5
C19 C22 H22A 109.5
C19 C22 H22B 109.5
H22A C22 H22B 109.5
C19 C22 H22C 109.5
H22A C22 H22C 109.5
H22B C22 H22C 109.5

loop_
_geom_bond_atom_site_label_1
_geom_bond_atom_site_label_2
_geom_bond_distance
S1 O6 1.421(3)
S1 O5 1.425(3)
S1 N1 1.679(3)
S1 C16 1.745(3)
F1 C14 1.326(10)
F2 C14 1.250(7)
F3 C14 1.340(11)
F4 C15 1.311(13)
F5 C15 1.311(13)
F6 C15 1.338(14)
C15 O4 1.286(13)
F4' C15' 1.313(19)
F5' C15' 1.334(19)
F6' C15' 1.311(18)
C15' O4 1.353(19)
N1 C8 1.389(4)
N1 C1 1.406(4)
O1 C9 1.207(4)
O2 C9 1.339(4)
O2 C10 1.461(4)
O3 C14 1.304(8)
O3 C12 1.449(5)
O4 C13 1.409(7)
C1 C2 1.384(5)
C1 C6 1.409(5)
C2 C3 1.378(5)
C2 H2 0.9300
C3 C4 1.386(6)
C3 H3 0.9300
C4 C5 1.375(6)
C4 H4 0.9300
C5 C6 1.391(5)
C5 H5 0.9300
C6 C7 1.444(4)
C7 C8 1.350(4)
C7 C9 1.473(4)
C8 H8 0.9300
C10 C11 1.490(6)
C10 H10A 0.9700
C10 H10B 0.9700
C11 C12 1.508(6)
C11 H11A 0.9700
C11 H11B 0.9700
C12 C13 1.486(6)
C12 H12 0.9800
C13 H13A 0.9700
C13 H13B 0.9700
C16 C17 1.373(5)
C16 C21 1.383(5)
C17 C18 1.375(6)
C17 H17 0.9300
C18 C19 1.377(7)
C18 H18 0.9300
C19 C20 1.369(7)
C19 C22 1.505(7)
C20 C21 1.366(6)
C20 H20 0.9300
C21 H21 0.9300
C22 H22A 0.9600
C22 H22B 0.9600
C22 H22C 0.9600

loop_
_geom_hbond_atom_site_label_D
_geom_hbond_atom_site_label_H
_geom_hbond_atom_site_label_A
_geom_hbond_distance_DH
_geom_hbond_distance_HA
_geom_hbond_distance_DA
_geom_hbond_angle_DHA
_geom_hbond_site_symmetry_A
C13 H13B O5 0.97 2.66 3.589(6) 161.3 8_465
C13 H13A O6 0.97 2.65 3.526(6) 150.1 2_656
C11 H11B O6 0.97 2.64 3.524(5) 151.4 2_656
C8 H8 O1 0.93 2.38 3.307(4) 175.8 2_656
C2 H2 O5 0.93 2.51 3.064(5) 118.8 .

loop_
_geom_torsion_atom_site_label_1
_geom_torsion_atom_site_label_2
_geom_torsion_atom_site_label_3
_geom_torsion_atom_site_label_4
_geom_torsion
O6 S1 N1 C8 -22.3(3)
O5 S1 N1 C8 -151.3(3)
C16 S1 N1 C8 92.9(3)
O6 S1 N1 C1 168.7(3)
O5 S1 N1 C1 39.8(3)
C16 S1 N1 C1 -76.0(3)
F5 C15 O4 C15' -59(9)
F4 C15 O4 C15' 61(10)
F6 C15 O4 C15' 173(10)
F5 C15 O4 C13 49.5(19)
F4 C15 O4 C13 169.4(9)
F6 C15 O4 C13 -78.2(11)
F6' C15' O4 C15 48(8)
F4' C15' O4 C15 -91(10)
F5' C15' O4 C15 160(11)
F6' C15' O4 C13 -28(3)
F4' C15' O4 C13 -167(2)
F5' C15' O4 C13 83.9(17)
C8 N1 C1 C2 179.2(3)
S1 N1 C1 C2 -10.6(5)
C8 N1 C1 C6 1.4(3)
S1 N1 C1 C6 171.7(2)
N1 C1 C2 C3 -178.7(3)
C6 C1 C2 C3 -1.3(5)
C1 C2 C3 C4 -0.6(6)
C2 C3 C4 C5 2.1(7)
C3 C4 C5 C6 -1.5(6)
C4 C5 C6 C1 -0.4(5)
C4 C5 C6 C7 -179.9(4)
C2 C1 C6 C5 1.8(5)
N1 C1 C6 C5 179.8(3)
C2 C1 C6 C7 -178.6(3)
N1 C1 C6 C7 -0.6(3)
C5 C6 C7 C8 179.1(4)
C1 C6 C7 C8 -0.4(3)
C5 C6 C7 C9 -0.5(6)
C1 C6 C7 C9 180.0(3)
C6 C7 C8 N1 1.3(3)
C9 C7 C8 N1 -179.1(3)
C1 N1 C8 C7 -1.7(3)
S1 N1 C8 C7 -172.4(2)
C10 O2 C9 O1 -3.7(5)
C10 O2 C9 C7 178.3(3)
C8 C7 C9 O1 -8.5(5)
C6 C7 C9 O1 171.1(3)
C8 C7 C9 O2 169.5(3)
C6 C7 C9 O2 -11.0(5)
C9 O2 C10 C11 -85.4(4)
O2 C10 C11 C12 -59.4(4)
C14 O3 C12 C13 -117.8(7)
C14 O3 C12 C11 121.7(7)
C10 C11 C12 O3 -67.8(4)
C10 C11 C12 C13 172.0(4)
C15 O4 C13 C12 136.6(9)
C15' O4 C13 C12 147.3(13)
O3 C12 C13 O4 69.1(6)
C11 C12 C13 O4 -172.0(4)
C12 O3 C14 F2 178.3(6)
C12 O3 C14 F1 -57.2(11)
C12 O3 C14 F3 61.1(9)
O6 S1 C16 C17 -150.5(3)
O5 S1 C16 C17 -15.5(4)
N1 S1 C16 C17 97.9(3)
O6 S1 C16 C21 28.3(3)
O5 S1 C16 C21 163.3(3)
N1 S1 C16 C21 -83.3(3)
C21 C16 C17 C18 -0.1(6)
S1 C16 C17 C18 178.7(4)
C16 C17 C18 C19 -0.3(8)
C17 C18 C19 C20 0.3(8)
C17 C18 C19 C22 -179.4(5)
C18 C19 C20 C21 0.1(8)
C22 C19 C20 C21 179.8(6)
C19 C20 C21 C16 -0.5(8)
C17 C16 C21 C20 0.5(6)
S1 C16 C21 C20 -178.3(4)
